data_4511164
loop_
_publ_author_name
'Xie, Yun-Peng'
'Yang, Jin'
'Ma, Jian-Fang'
'Ma, Ji-Cheng'
'Zhang, Lai-Ping'
'Jia, Zhi-Fang'
'Su, Zhong-Min'

_publ_section_title
;
 Tin Alkylarsonate Clusters: C&#x2212;H&#x00B7;&#x00B7;&#x00B7;X (X = Cl,
 O, and \p) Interaction-Mediated Supramolecular Formation
;
_journal_issue 9
_journal_name_full 'Crystal Growth &amp; Design'
_journal_page_first 3881
_journal_paper_doi 10.1021/cg8008877
_journal_volume 9
_journal_year 2009
_chemical_formula_sum 'C28 H66 As4 Cl6 O20 Sn6'
_chemical_formula_weight 1947.33
_chemical_name_systematic
;
 ?
;
_space_group_IT_number 12
_symmetry_cell_setting monoclinic
_symmetry_space_group_name_Hall '-C 2y'
_symmetry_space_group_name_H-M 'C 1 2/m 1'
_atom_sites_solution_hydrogens geom
_atom_sites_solution_primary direct
_atom_sites_solution_secondary difmap
_audit_creation_method SHELXL-97
_cell_angle_alpha 90.00
_cell_angle_beta 106.224(18)
_cell_angle_gamma 90.00
_cell_formula_units_Z 2
_cell_length_a 16.347(10)
_cell_length_b 18.436(10)
_cell_length_c 10.075(9)
_cell_measurement_reflns_used Total
_cell_measurement_temperature 293(2)
_cell_measurement_theta_max 27.48
_cell_measurement_theta_min 2.98
_cell_volume 2915(4)
_computing_cell_refinement PROCESS-AUTO
_computing_data_collection PROCESS-AUTO
_computing_data_reduction PROCESS-AUTO
_computing_structure_refinement 'SHELXL-97 (Sheldrick, 1997)'
_computing_structure_solution 'SHELXL-97 (Sheldrick, 1997)'
_diffrn_ambient_temperature 293(2)
_diffrn_detector_area_resol_mean 10.0
_diffrn_measured_fraction_theta_full 0.994
_diffrn_measured_fraction_theta_max 0.991
_diffrn_measurement_device_type 'Rigaku RAXIS-RAPID'
_diffrn_measurement_method '\w scan'
_diffrn_radiation_monochromator graphite
_diffrn_radiation_source 'fine-focus sealed tube'
_diffrn_radiation_type MoK\a
_diffrn_radiation_wavelength 0.71073
_diffrn_reflns_av_R_equivalents 0.0532
_diffrn_reflns_av_sigmaI/netI 0.0517
_diffrn_reflns_limit_h_max 21
_diffrn_reflns_limit_h_min -20
_diffrn_reflns_limit_k_max 23
_diffrn_reflns_limit_k_min -23
_diffrn_reflns_limit_l_max 12
_diffrn_reflns_limit_l_min -13
_diffrn_reflns_number 13210
_diffrn_reflns_theta_full 25.00
_diffrn_reflns_theta_max 27.48
_diffrn_reflns_theta_min 2.98
_exptl_absorpt_coefficient_mu 5.119
_exptl_absorpt_correction_T_max 0.379
_exptl_absorpt_correction_T_min 0.351
_exptl_absorpt_correction_type multi-scan
_exptl_absorpt_process_details
;
Higashi,T (1995) Program for absorption correction. 
Rigaku Corporation, Tokyo, Japan.
;
_exptl_crystal_colour colorless
_exptl_crystal_density_diffrn 2.218
_exptl_crystal_density_method 'not measured'
_exptl_crystal_description block
_exptl_crystal_F_000 1856
_exptl_crystal_size_max 0.213
_exptl_crystal_size_mid 0.197
_exptl_crystal_size_min 0.190
_refine_diff_density_max 0.941
_refine_diff_density_min -0.930
_refine_diff_density_rms 0.125
_refine_ls_extinction_method none
_refine_ls_goodness_of_fit_ref 1.065
_refine_ls_hydrogen_treatment constr
_refine_ls_matrix_type full
_refine_ls_number_parameters 149
_refine_ls_number_reflns 3414
_refine_ls_number_restraints 6
_refine_ls_restrained_S_all 1.072
_refine_ls_R_factor_all 0.1543
_refine_ls_R_factor_gt 0.0738
_refine_ls_shift/su_max 0.000
_refine_ls_shift/su_mean 0.000
_refine_ls_structure_factor_coef Fsqd
_refine_ls_weighting_details 'calc w=1/[\s^2^(Fo^2^)+(0.0784P)^2^+16.2025P] where P=(Fo^2^+2Fc^2^)/3'
_refine_ls_weighting_scheme calc
_refine_ls_wR_factor_gt 0.1712
_refine_ls_wR_factor_ref 0.2060
_reflns_number_gt 1603
_reflns_number_total 3414
_reflns_threshold_expression >2sigma(I)
_cod_data_source_file cg8008877_si_002.cif
_cod_data_source_block compound-1
_cod_depositor_comments
;
The following automatic conversions were performed:

'_symmetry_cell_setting' value 'Monoclinic' changed to 'monoclinic'
according to
/usr/data/users/saulius/automatic-downloads/retrospective/ACS/lib/dictionaries/cif_core.dic
dictionary named 'cif_core.dic' version 2.4.2 from 2011-04-26.

Automatic conversion script
Id: cif_fix_values 2281 2013-09-26 08:29:07Z andrius 
;
_cod_original_cell_volume 2915(3)
_cod_original_sg_symbol_H-M C2/m
_cod_database_code 4511164

loop_
_symmetry_equiv_pos_as_xyz
'x, y, z'
'-x, y, -z'
'x+1/2, y+1/2, z'
'-x+1/2, y+1/2, -z'
'-x, -y, -z'
'x, -y, z'
'-x+1/2, -y+1/2, -z'
'x+1/2, -y+1/2, z'

loop_
_atom_site_label
_atom_site_type_symbol
_atom_site_fract_x
_atom_site_fract_y
_atom_site_fract_z
_atom_site_U_iso_or_equiv
_atom_site_adp_type
_atom_site_occupancy
_atom_site_symmetry_multiplicity
_atom_site_calc_flag
_atom_site_refinement_flags
C1 C 0.7996(16) 0.1383(13) 0.068(2) 0.194(9) Uani 1 1 d D
H1A H 0.7716 0.1838 0.0340 0.233 Uiso 1 1 calc R
H1B H 0.8199 0.1406 0.1677 0.233 Uiso 1 1 calc R
C2 C 0.8721(17) 0.1254(17) 0.008(3) 0.257(15) Uani 1 1 d D
H2A H 0.9125 0.1643 0.0339 0.386 Uiso 1 1 calc R
H2B H 0.8511 0.1234 -0.0913 0.386 Uiso 1 1 calc R
H2C H 0.8992 0.0803 0.0417 0.386 Uiso 1 1 calc R
C3 C 0.620(2) 0.0000 -0.380(2) 0.183(12) Uani 1 2 d SD
H3A H 0.5891 -0.0428 -0.4228 0.219 Uiso 0.50 1 calc PR
H3B H 0.5891 0.0428 -0.4228 0.219 Uiso 0.50 1 calc PR
C4 C 0.709(2) 0.0000 -0.394(3) 0.246(18) Uani 1 2 d SD
H4A H 0.7074 0.0000 -0.4898 0.369 Uiso 1 2 calc SR
H4B H 0.7388 -0.0425 -0.3500 0.369 Uiso 0.50 1 calc PR
H4C H 0.7388 0.0425 -0.3500 0.369 Uiso 0.50 1 calc PR
C5 C 0.3851(18) 0.2243(13) -0.303(2) 0.230(11) Uani 1 1 d D
H5A H 0.3337 0.2152 -0.3771 0.276 Uiso 1 1 calc R
H5B H 0.3676 0.2570 -0.2404 0.276 Uiso 1 1 calc R
C6 C 0.436(2) 0.2718(15) -0.369(5) 0.55(4) Uiso 1 1 d D
H6A H 0.4855 0.2906 -0.3010 0.660 Uiso 1 1 calc R
H6B H 0.4540 0.2455 -0.4391 0.660 Uiso 1 1 calc R
C7 C 0.3774(16) 0.3307(13) -0.431(3) 0.225(12) Uani 1 1 d D
H7A H 0.3242 0.3290 -0.4064 0.270 Uiso 1 1 calc R
H7B H 0.3663 0.3331 -0.5308 0.270 Uiso 1 1 calc R
C8 C 0.435(2) 0.3892(14) -0.358(3) 0.296(18) Uani 1 1 d D
H8A H 0.4096 0.4356 -0.3866 0.444 Uiso 1 1 calc R
H8B H 0.4886 0.3861 -0.3804 0.444 Uiso 1 1 calc R
H8C H 0.4450 0.3838 -0.2601 0.444 Uiso 1 1 calc R
O1 O 0.7388(6) 0.0764(5) 0.0236(9) 0.113(3) Uani 1 1 d .
O2 O 0.6313(9) 0.0000 -0.2215(10) 0.118(4) Uani 1 2 d S
O6 O 0.4901(6) 0.0895(4) -0.2118(8) 0.112(3) Uani 1 1 d .
O3 O 0.6058(8) 0.0000 0.0130(9) 0.092(3) Uani 1 2 d S
O4 O 0.6817(6) 0.0792(5) 0.2691(8) 0.115(3) Uani 1 1 d .
O5 O 0.5935(6) 0.1557(4) 0.0368(9) 0.116(3) Uani 1 1 d .
Cl1 Cl 0.8598(4) 0.0000 0.3069(5) 0.1357(19) Uani 1 2 d S
Cl2 Cl 0.6527(3) 0.1777(3) -0.2410(5) 0.1634(19) Uani 1 1 d .
As1 As 0.40315(11) 0.13327(7) -0.20196(15) 0.1181(6) Uani 1 1 d .
Sn1 Sn 0.72122(9) 0.0000 0.16633(11) 0.1005(5) Uani 1 2 d S
Sn2 Sn 0.61383(7) 0.08808(5) -0.10537(8) 0.1059(4) Uani 1 1 d .

loop_
_atom_site_aniso_label
_atom_site_aniso_U_11
_atom_site_aniso_U_22
_atom_site_aniso_U_33
_atom_site_aniso_U_23
_atom_site_aniso_U_13
_atom_site_aniso_U_12
C1 0.22(2) 0.19(2) 0.145(16) 0.056(15) 0.014(16) 0.002(19)
C2 0.24(3) 0.32(4) 0.21(2) 0.09(3) 0.07(2) -0.05(3)
C3 0.28(4) 0.17(3) 0.124(18) 0.000 0.11(2) 0.000
C4 0.27(4) 0.33(5) 0.17(3) 0.000 0.10(3) 0.000
C5 0.27(3) 0.20(2) 0.22(2) 0.101(19) 0.06(2) 0.06(2)
C7 0.26(3) 0.17(2) 0.24(3) 0.15(2) 0.08(2) 0.05(2)
C8 0.31(4) 0.21(3) 0.34(4) 0.04(3) 0.05(3) -0.02(3)
O1 0.149(8) 0.090(6) 0.095(5) 0.009(4) 0.023(5) -0.024(5)
O2 0.167(11) 0.128(10) 0.067(6) 0.000 0.048(7) 0.000
O6 0.149(7) 0.096(6) 0.086(5) 0.013(4) 0.028(5) -0.009(6)
O3 0.150(9) 0.061(6) 0.069(5) 0.000 0.035(6) 0.000
O4 0.152(7) 0.098(6) 0.082(5) -0.016(4) 0.011(5) 0.003(5)
O5 0.159(8) 0.065(5) 0.118(6) -0.004(4) 0.029(6) 0.000(5)
Cl1 0.162(5) 0.127(4) 0.103(3) 0.000 0.013(3) 0.000
Cl2 0.184(4) 0.149(4) 0.155(3) 0.079(3) 0.044(3) -0.024(3)
As1 0.1698(15) 0.0722(8) 0.1056(10) 0.0327(7) 0.0275(9) 0.0044(9)
Sn1 0.1468(12) 0.0777(8) 0.0724(7) 0.000 0.0233(7) 0.000
Sn2 0.1567(9) 0.0781(6) 0.0832(5) 0.0181(4) 0.0339(5) -0.0081(5)

loop_
_atom_type_symbol
_atom_type_description
_atom_type_scat_dispersion_real
_atom_type_scat_dispersion_imag
_atom_type_scat_source
C C 0.0033 0.0016 'International Tables Vol C Tables 4.2.6.8 and 6.1.1.4'
H H 0.0000 0.0000 'International Tables Vol C Tables 4.2.6.8 and 6.1.1.4'
O O 0.0106 0.0060 'International Tables Vol C Tables 4.2.6.8 and 6.1.1.4'
Cl Cl 0.1484 0.1585 'International Tables Vol C Tables 4.2.6.8 and 6.1.1.4'
As As 0.0499 2.0058 'International Tables Vol C Tables 4.2.6.8 and 6.1.1.4'
Sn Sn -0.6537 1.4246 'International Tables Vol C Tables 4.2.6.8 and 6.1.1.4'

loop_
_geom_angle_atom_site_label_1
_geom_angle_atom_site_label_2
_geom_angle_atom_site_label_3
_geom_angle
_geom_angle_site_symmetry_1
_geom_angle_site_symmetry_3
C2 C1 O1 107(2) . .
C2 C1 H1A 110.3 . .
O1 C1 H1A 110.3 . .
C2 C1 H1B 110.3 . .
O1 C1 H1B 110.3 . .
H1A C1 H1B 108.5 . .
C1 C2 H2A 109.5 . .
C1 C2 H2B 109.5 . .
H2A C2 H2B 109.5 . .
C1 C2 H2C 109.5 . .
H2A C2 H2C 109.5 . .
H2B C2 H2C 109.5 . .
C4 C3 O2 105(2) . .
C4 C3 H3A 110.8 . .
O2 C3 H3A 110.8 . .
C4 C3 H3B 110.8 . .
O2 C3 H3B 110.8 . .
H3A C3 H3B 108.9 . .
C3 C4 H4A 109.5 . .
C3 C4 H4B 109.5 . .
H4A C4 H4B 109.5 . .
C3 C4 H4C 109.5 . .
H4A C4 H4C 109.5 . .
H4B C4 H4C 109.5 . .
C6 C5 As1 136.3(19) . .
C6 C5 H5A 103.1 . .
As1 C5 H5A 103.1 . .
C6 C5 H5B 103.1 . .
As1 C5 H5B 103.1 . .
H5A C5 H5B 105.1 . .
C7 C6 C5 105(2) . .
C7 C6 H6A 110.8 . .
C5 C6 H6A 110.8 . .
C7 C6 H6B 110.8 . .
C5 C6 H6B 110.8 . .
H6A C6 H6B 108.9 . .
C6 C7 C8 94.5(15) . .
C6 C7 H7A 112.8 . .
C8 C7 H7A 112.8 . .
C6 C7 H7B 112.8 . .
C8 C7 H7B 112.8 . .
H7A C7 H7B 110.3 . .
C7 C8 H8A 109.5 . .
C7 C8 H8B 109.5 . .
H8A C8 H8B 109.5 . .
C7 C8 H8C 109.5 . .
H8A C8 H8C 109.5 . .
H8B C8 H8C 109.5 . .
C1 O1 Sn1 121.2(9) . .
C1 O1 Sn2 123.7(10) . .
Sn1 O1 Sn2 101.4(4) . .
C3 O2 Sn2 125.8(4) . 6
C3 O2 Sn2 125.8(4) . .
Sn2 O2 Sn2 103.5(5) 6 .
As1 O6 Sn2 136.5(5) . .
Sn2 O3 Sn2 105.5(4) 6 .
Sn2 O3 Sn1 104.0(4) 6 .
Sn2 O3 Sn1 104.0(4) . .
As1 O4 Sn1 124.9(4) 2_655 .
As1 O5 Sn2 125.7(4) 2_655 .
O6 As1 O4 108.1(4) . 2_655
O6 As1 O5 112.5(4) . 2_655
O4 As1 O5 109.5(4) 2_655 2_655
O6 As1 C5 113.4(9) . .
O4 As1 C5 108.2(9) 2_655 .
O5 As1 C5 105.1(9) 2_655 .
O4 Sn1 O4 93.9(5) 6 .
O4 Sn1 O3 91.6(3) 6 .
O4 Sn1 O3 91.6(3) . .
O4 Sn1 O1 167.3(3) 6 .
O4 Sn1 O1 89.5(4) . .
O3 Sn1 O1 76.0(3) . .
O4 Sn1 O1 89.5(4) 6 6
O4 Sn1 O1 167.3(3) . 6
O3 Sn1 O1 76.0(3) . 6
O1 Sn1 O1 84.8(5) . 6
O4 Sn1 Cl1 94.9(3) 6 .
O4 Sn1 Cl1 94.9(3) . .
O3 Sn1 Cl1 170.5(3) . .
O1 Sn1 Cl1 97.0(3) . .
O1 Sn1 Cl1 97.0(3) 6 .
O4 Sn1 Sn2 83.9(2) 6 6
O4 Sn1 Sn2 128.7(2) . 6
O3 Sn1 Sn2 37.61(17) . 6
O1 Sn1 Sn2 84.4(2) . 6
O1 Sn1 Sn2 39.4(3) 6 6
Cl1 Sn1 Sn2 136.34(11) . 6
O4 Sn1 Sn2 128.7(2) 6 .
O4 Sn1 Sn2 83.9(2) . .
O3 Sn1 Sn2 37.61(17) . .
O1 Sn1 Sn2 39.4(3) . .
O1 Sn1 Sn2 84.4(2) 6 .
Cl1 Sn1 Sn2 136.34(11) . .
Sn2 Sn1 Sn2 60.07(6) 6 .
O5 Sn2 O6 91.7(4) . .
O5 Sn2 O3 91.5(3) . .
O6 Sn2 O3 95.9(4) . .
O5 Sn2 O2 166.9(3) . .
O6 Sn2 O2 89.2(4) . .
O3 Sn2 O2 75.3(3) . .
O5 Sn2 O1 87.1(4) . .
O6 Sn2 O1 172.3(3) . .
O3 Sn2 O1 76.5(4) . .
O2 Sn2 O1 90.3(5) . .
O5 Sn2 Cl2 96.0(3) . .
O6 Sn2 Cl2 94.4(3) . .
O3 Sn2 Cl2 167.0(3) . .
O2 Sn2 Cl2 96.9(3) . .
O1 Sn2 Cl2 93.3(3) . .
O5 Sn2 Sn1 82.3(2) . .
O6 Sn2 Sn1 133.2(2) . .
O3 Sn2 Sn1 38.4(3) . .
O2 Sn2 Sn1 87.5(3) . .
O1 Sn2 Sn1 39.1(2) . .
Cl2 Sn2 Sn1 132.40(13) . .
O5 Sn2 Sn2 128.7(2) . 6
O6 Sn2 Sn2 90.8(2) . 6
O3 Sn2 Sn2 37.3(2) . 6
O2 Sn2 Sn2 38.2(2) . 6
O1 Sn2 Sn2 84.1(2) . 6
Cl2 Sn2 Sn2 134.85(15) . 6
Sn1 Sn2 Sn2 59.97(3) . 6

loop_
_geom_bond_atom_site_label_1
_geom_bond_atom_site_label_2
_geom_bond_distance
_geom_bond_site_symmetry_2
C1 C2 1.493(17) .
C1 O1 1.50(2) .
C1 H1A 0.9700 .
C1 H1B 0.9700 .
C2 H2A 0.9600 .
C2 H2B 0.9600 .
C2 H2C 0.9600 .
C3 C4 1.507(18) .
C3 O2 1.55(2) .
C3 H3A 0.9700 .
C3 H3B 0.9700 .
C4 H4A 0.9600 .
C4 H4B 0.9600 .
C4 H4C 0.9600 .
C5 C6 1.485(19) .
C5 As1 1.94(2) .
C5 H5A 0.9700 .
C5 H5B 0.9700 .
C6 C7 1.464(19) .
C6 H6A 0.9700 .
C6 H6B 0.9700 .
C7 C8 1.487(18) .
C7 H7A 0.9700 .
C7 H7B 0.9700 .
C8 H8A 0.9600 .
C8 H8B 0.9600 .
C8 H8C 0.9600 .
O1 Sn1 2.089(8) .
O1 Sn2 2.103(10) .
O2 Sn2 2.067(6) 6
O2 Sn2 2.067(6) .
O6 As1 1.661(9) .
O6 Sn2 2.007(9) .
O3 Sn2 2.040(6) 6
O3 Sn2 2.040(6) .
O3 Sn1 2.078(11) .
O4 As1 1.689(9) 2_655
O4 Sn1 1.998(8) .
O5 As1 1.700(9) 2_655
O5 Sn2 1.996(8) .
Cl1 Sn1 2.312(6) .
Cl2 Sn2 2.342(4) .
As1 O4 1.689(9) 2_655
As1 O5 1.700(9) 2_655
Sn1 O4 1.998(8) 6
Sn1 O1 2.089(8) 6
Sn1 Sn2 3.245(2) 6
Sn1 Sn2 3.245(2) .
Sn2 Sn2 3.248(3) 6

loop_
_geom_hbond_atom_site_label_D
_geom_hbond_atom_site_label_H
_geom_hbond_atom_site_label_A
_geom_hbond_distance_DH
_geom_hbond_distance_HA
_geom_hbond_distance_DA
_geom_hbond_angle_DHA
_geom_hbond_site_symmetry_A
C1 H1B Cl1 0.97 2.93 3.46(2) 115.2 .
C1 H1A Cl2 0.97 2.91 3.43(2) 115.1 .
C3 H3B Cl2 0.97 3.09 3.544(11) 110.1 .
C3 H3A Cl2 0.97 3.09 3.544(11) 110.1 6
